data_7159224
loop_
_publ_author_name
'Komogortsev, Andrey N.'
'Lichitskii, Boris V.'
'Milyutin, Constantine V.'
'Melekhina, Valeriya G.'

_publ_section_title
;
 Photochemical synthesis and ring-chain-ring tautomerism of
 benzo[4,5]imidazo[1,2-<i>a</i>]cyclopenta[<i>e</i>]pyridines.
;
_journal_issue 13
_journal_name_full 'Organic &amp; biomolecular chemistry'
_journal_page_first 2720
_journal_page_last 2728
_journal_paper_doi 10.1039/d3ob00273j
_journal_volume 21
_journal_year 2023
_chemical_formula_moiety 'C21 H20 N2 O4'
_chemical_formula_sum 'C21 H20 N2 O4'
_chemical_formula_weight 364.39
_space_group_crystal_system triclinic
_space_group_IT_number 2
_space_group_name_Hall '-P 1'
_space_group_name_H-M_alt 'P -1'
_atom_sites_solution_hydrogens difmap
_atom_sites_solution_primary dual
_atom_sites_solution_secondary difmap
_audit_creation_date 2022-02-19
_audit_creation_method
;
Olex2 1.3
(compiled 2020.11.12 svn.r5f609507 for OlexSys, GUI svn.r6272)
;
_audit_update_record
;
2022-12-29 deposited with the CCDC.	2023-03-07 downloaded from the CCDC.
;
_cell_angle_alpha 107.8011(13)
_cell_angle_beta 96.7797(9)
_cell_angle_gamma 98.0759(10)
_cell_formula_units_Z 2
_cell_length_a 7.48251(7)
_cell_length_b 8.97191(13)
_cell_length_c 13.67021(19)
_cell_measurement_reflns_used 14898
_cell_measurement_temperature 100.00(10)
_cell_measurement_theta_max 79.0000
_cell_measurement_theta_min 3.4500
_cell_volume 852.40(2)
_computing_cell_refinement 'CrysAlisPro 1.171.41.122a (Rigaku OD, 2021)'
_computing_data_collection 'CrysAlisPro 1.171.41.122a (Rigaku OD, 2021)'
_computing_data_reduction 'CrysAlisPro 1.171.41.122a (Rigaku OD, 2021)'
_computing_molecular_graphics 'Olex2 1.3 (Dolomanov et al., 2009)'
_computing_publication_material 'Olex2 1.3 (Dolomanov et al., 2009)'
_computing_structure_refinement 'XL  (Sheldrick, 2008)'
_computing_structure_solution 'SHELXT 2014/5 (Sheldrick, 2014)'
_diffrn_ambient_environment N~2~
_diffrn_ambient_temperature 100.00(10)
_diffrn_detector 'Hybrid Pixel Array Detector'
_diffrn_detector_area_resol_mean 10.0000
_diffrn_detector_type HyPix
_diffrn_measured_fraction_theta_full 1.000
_diffrn_measured_fraction_theta_max 0.990
_diffrn_measurement_details
;
List of Runs (angles in degrees, time in seconds):

  # Type    Start    End  Width  t~exp~   \w     \q     \k     \f   Frames
#--------------------------------------------------------------------------
  1  \w    133.00 159.00   0.40    0.33    --  111.50  45.00-180.00   65
  2  \w    101.00 177.00   0.40    0.33    --  111.50  45.00-120.00  190
  3  \w    149.00 175.00   0.40    0.33    --  111.50  45.00 -90.00   65
  4  \w    102.00 142.00   0.40    0.33    --  111.50  61.00  30.00  100
  5  \w    101.00 152.20   0.40    0.33    --  111.50  45.00  90.00  128
  6  \w    118.00 153.20   0.40    0.33    --  111.50  45.00 150.00   88
  7  \w    101.00 177.00   0.40    0.33    --  111.50  45.00 120.00  190
  8  \w    101.00 177.00   0.40    0.33    --  111.50  15.00  60.00  190
  9  \w    103.00 175.00   0.40    0.33    --  111.50  21.00  -8.03  180
 10  \w    101.00 177.00   0.40    0.33    --  111.50  15.00-120.00  190
 11  \w    124.00 150.00   0.40    0.33    --  111.50  15.00-150.00   65
 12  \w    -63.00  23.00   0.40    0.08    --  -48.76  57.00  60.00  215
 13  \w    -26.00  26.00   0.40    0.08    --  -48.76  19.00-180.00  130
 14  \w    -26.00  26.00   0.40    0.08    --  -48.76  19.00 -90.00  130
 15  \w    -51.00 -19.00   0.40    0.33    --  -90.00  45.00   0.00   80
 16  \w    -43.00  23.00   0.40    0.08    --  -48.76  38.00 150.00  165
 17  \w     40.00 110.00   0.40    0.33    --  111.50-125.00 -60.00  175
 18  \w     82.00 108.00   0.40    0.33    --  111.50-119.00  42.62   65
 19  \w     40.00 110.00   0.40    0.33    --  111.50-125.00   0.00  175
 20  \w     44.00  70.00   0.40    0.33    --  111.50-119.00  42.62   65
 21  \w     40.00  86.00   0.40    0.33    --  111.50-125.00 -30.00  115
 22  \w     43.00  68.20   0.40    0.33    --  111.50-104.00 -64.50   63
 23  \w     40.00 108.00   0.40    0.33    --  111.50-110.00 -24.00  170
 24  \w     63.00 103.00   0.40    0.33    --  111.50-103.00  31.48  100
 25  \w     23.00  87.00   0.40    0.08    --   48.76-110.00 -24.00  160
 26  \w     40.00 104.00   0.40    0.33    --  111.50 -98.00  61.25  160
 27  \w     72.00  98.00   0.40    0.33    --  111.50-104.00 -64.50   65
 28  \w     61.00  92.20   0.40    0.33    --  111.50 -95.00-120.00   78
 29  \w     40.00 110.00   0.40    0.33    --  111.50-125.00-180.00  175
 30  \w     76.00 102.00   0.40    0.33    --  111.50-102.00-168.32   65
 31  \w     84.00 109.20   0.40    0.33    --  111.50-125.00 -90.00   63
 32  \w     40.00 104.00   0.40    0.33    --  111.50 -95.00-180.00  160
 33  \w     44.00  78.00   0.40    0.33    --  111.50 -95.00   0.00   85
 34  \w     76.00 103.20   0.40    0.33    --  111.50 -95.00 -30.00   68
 35  \w     40.00 104.00   0.40    0.33    --  111.50 -95.00  30.00  160
 36  \w     40.00 104.00   0.40    0.33    --  111.50 -95.00  60.00  160
 37  \w     45.00 103.00   0.40    0.33    --  111.50 -95.00 150.00  145
 38  \w     40.00  76.00   0.40    0.33    --  111.50 -95.00  90.00   90
 39  \w     42.00  69.20   0.40    0.33    --  111.50 -85.00  64.61   68
 40  \w     40.00  65.20   0.40    0.33    --  111.50 -87.00 -83.52   63
 41  \w     40.00 104.00   0.40    0.33    --  111.50 -95.00-150.00  160
 42  \w    103.00 129.00   0.40    0.33    --  111.50 -87.00 -83.52   65
 43  \w     84.00 116.00   0.40    0.33    --  111.50 -85.00  64.61   80
 44  \w     59.00 104.20   0.40    0.33    --  111.50 -77.00  60.00  113
 45  \w     65.00  99.00   0.40    0.33    --  111.50 -77.00 150.00   85
 46  \w     50.00  94.00   0.40    0.33    --  111.50 -77.00 -30.00  110
 47  \w     40.00  70.00   0.40    0.33    --  111.50 -61.00-180.00   75
 48  \w     57.00  99.00   0.40    0.33    --  111.50 -77.00-180.00  105
 49  \w     45.00  71.00   0.40    0.33    --  111.50 -77.00 -90.00   65
 50  \w    -25.00  25.00   0.40    0.08    --   48.76 -19.00 -90.00  125
 51  \w     44.00  69.20   0.40    0.33    --  111.50 -61.00 120.00   63
 52  \w     42.00  70.00   0.40    0.33    --  111.50 -61.00 150.00   70
 53  \w     95.00 177.00   0.40    0.33    --  111.50 125.00 -60.00  205
 54  \w    138.00 170.00   0.40    0.33    --  111.50 125.00   0.00   80
 55  \w    102.00 127.20   0.40    0.33    --  111.50 125.00   0.00   63
 56  \w    122.00 148.00   0.40    0.33    --  111.50 125.00-120.00   65
 57  \w     96.00 121.20   0.40    0.33    --  111.50 125.00-120.00   63
 58  \w     97.00 151.00   0.40    0.33    --  111.50 125.00-150.00  135
 59  \w    124.00 170.00   0.40    0.33    --  111.50 125.00 -90.00  115
 60  \w    103.00 177.00   0.40    0.33    --  111.50 110.00  70.00  185
 61  \w    131.00 167.00   0.40    0.33    --  111.50 125.00 150.00   90
 62  \w   -161.00 -77.00   0.40    0.33    --  -90.00 -56.00  49.09  210
 63  \w   -121.00 -73.00   0.40    0.08    --  -48.76-125.00 150.00  120
 64  \w   -121.00 -73.00   0.40    0.08    --  -48.76-125.00  30.00  120
 65  \w   -161.00 -83.00   0.40    0.33    --  -90.00-110.00 -24.00  195
 66  \w    -82.00 -18.00   0.40    0.33    --  -90.00 110.00  70.00  160
 67  \w    -82.00  -2.00   0.40    0.08    --  -48.76 110.00  70.00  200
;
_diffrn_measurement_device 'four-circle diffractometer'
_diffrn_measurement_device_type 'XtaLAB Synergy, Dualflex, HyPix'
_diffrn_measurement_method '\w scans'
_diffrn_orient_matrix_type 'CrysAlisPro convention (1999,Acta A55,543-557)'
_diffrn_orient_matrix_UB_11 -0.0026200000
_diffrn_orient_matrix_UB_12 -0.1211283000
_diffrn_orient_matrix_UB_13 -0.1081933000
_diffrn_orient_matrix_UB_21 0.0253528000
_diffrn_orient_matrix_UB_22 0.1369548000
_diffrn_orient_matrix_UB_23 -0.0458929000
_diffrn_orient_matrix_UB_31 0.2095069000
_diffrn_orient_matrix_UB_32 0.0164490000
_diffrn_orient_matrix_UB_33 0.0248681000
_diffrn_radiation_monochromator mirror
_diffrn_radiation_probe x-ray
_diffrn_radiation_type 'Cu K\a'
_diffrn_radiation_wavelength 1.54184
_diffrn_reflns_av_R_equivalents 0.0308
_diffrn_reflns_av_unetI/netI 0.0214
_diffrn_reflns_Laue_measured_fraction_full 1.000
_diffrn_reflns_Laue_measured_fraction_max 0.990
_diffrn_reflns_limit_h_max 9
_diffrn_reflns_limit_h_min -7
_diffrn_reflns_limit_k_max 11
_diffrn_reflns_limit_k_min -11
_diffrn_reflns_limit_l_max 17
_diffrn_reflns_limit_l_min -17
_diffrn_reflns_number 18947
_diffrn_reflns_point_group_measured_fraction_full 1.000
_diffrn_reflns_point_group_measured_fraction_max 0.990
_diffrn_reflns_theta_full 67.684
_diffrn_reflns_theta_max 79.456
_diffrn_reflns_theta_min 3.446
_diffrn_source 'micro-focus sealed X-ray tube'
_diffrn_source_type 'PhotonJet (Cu) X-ray Source'
_exptl_absorpt_coefficient_mu 0.813
_exptl_absorpt_correction_T_max 0.947
_exptl_absorpt_correction_T_min 0.845
_exptl_absorpt_correction_type analytical
_exptl_absorpt_process_details
;
CrysAlisPro 1.171.41.122a (Rigaku Oxford Diffraction, 2021)
Analytical numeric absorption correction using a multifaceted crystal
model based on expressions derived by R.C. Clark & J.S. Reid.
(Clark, R. C. & Reid, J. S. (1995). Acta Cryst. A51, 887-897)
Empirical absorption correction using spherical harmonics,
implemented in SCALE3 ABSPACK scaling algorithm.
;
_exptl_crystal_colour 'clear colourless'
_exptl_crystal_density_diffrn 1.420
_exptl_crystal_density_method 'not measured'
_exptl_crystal_description block
_exptl_crystal_F_000 384
_exptl_crystal_size_max 0.28
_exptl_crystal_size_mid 0.15
_exptl_crystal_size_min 0.08
_refine_diff_density_max 0.344
_refine_diff_density_min -0.240
_refine_diff_density_rms 0.048
_refine_ls_extinction_coef 0.0025(7)
_refine_ls_extinction_expression Fc^*^=kFc[1+0.001xFc^2^\l^3^/sin(2\q)]^-1/4^
_refine_ls_extinction_method 'SHELXL-2018/3 (Sheldrick 2018)'
_refine_ls_goodness_of_fit_ref 1.034
_refine_ls_hydrogen_treatment refall
_refine_ls_matrix_type full
_refine_ls_number_parameters 325
_refine_ls_number_reflns 3679
_refine_ls_number_restraints 0
_refine_ls_restrained_S_all 1.034
_refine_ls_R_factor_all 0.0389
_refine_ls_R_factor_gt 0.0377
_refine_ls_shift/su_max 0.000
_refine_ls_shift/su_mean 0.000
_refine_ls_structure_factor_coef Fsqd
_refine_ls_weighting_details 'w=1/[\s^2^(Fo^2^)+(0.0621P)^2^+0.3236P] where P=(Fo^2^+2Fc^2^)/3'
_refine_ls_weighting_scheme calc
_refine_ls_wR_factor_gt 0.1038
_refine_ls_wR_factor_ref 0.1049
_reflns_Friedel_coverage 0.000
_reflns_number_gt 3503
_reflns_number_total 3679
_reflns_threshold_expression 'I > 2\s(I)'
_cod_data_source_file d3ob00273j2.cif
_cod_data_source_block C6UV-CDI
_cod_depositor_comments 'Adding full bibliography for 7159223--7159229.cif.'
_cod_database_code 7159224
_shelx_shelxl_version_number 2018/3
_chemical_oxdiff_formula 'C21 H20 N2 O4'
_chemical_oxdiff_usercomment C6UV-CDI
_shelx_space_group_comment
;
The symmetry employed for this shelxl refinement is uniquely defined
by the following loop, which should always be used as a source of
symmetry information in preference to the above space-group names.
They are only intended as comments.
;
_shelx_estimated_absorpt_t_max 0.938
_shelx_estimated_absorpt_t_min 0.804
_reflns_odcompleteness_completeness 98.03
_reflns_odcompleteness_iscentric 1
_reflns_odcompleteness_theta 80.50
_olex2_refinement_description
;
;
_olex2_submission_special_instructions 'No special instructions were received'
_oxdiff_exptl_absorpt_empirical_details
;
Empirical correction (ABSPACK) includes:
- Absorption correction using spherical harmonics
- Frame scaling
;
_oxdiff_exptl_absorpt_empirical_full_max 1.307
_oxdiff_exptl_absorpt_empirical_full_min 0.650

loop_
_space_group_symop_operation_xyz
'x, y, z'
'-x, -y, -z'

loop_
_atom_site_label
_atom_site_type_symbol
_atom_site_fract_x
_atom_site_fract_y
_atom_site_fract_z
_atom_site_U_iso_or_equiv
_atom_site_adp_type
_atom_site_occupancy
_atom_site_site_symmetry_order
_atom_site_calc_flag
_atom_site_refinement_flags_posn
_atom_site_refinement_flags_adp
_atom_site_refinement_flags_occupancy
_atom_site_disorder_assembly
_atom_site_disorder_group
O1 O 0.30972(11) 0.14207(9) 0.56007(6) 0.01931(19) Uani 1 1 d . . . . .
O2 O 0.16873(11) 0.34055(9) 0.54728(6) 0.01853(19) Uani 1 1 d . . . . .
O3 O 0.08467(12) 0.09833(10) 0.42475(7) 0.0246(2) Uani 1 1 d . . . . .
O4 O 0.39287(13) 0.67360(10) 0.63279(8) 0.0282(2) Uani 1 1 d . . . . .
N1 N 0.05468(13) 0.41373(11) 0.86205(7) 0.0181(2) Uani 1 1 d . . . . .
N2 N 0.18665(12) 0.45191(11) 0.72947(7) 0.0161(2) Uani 1 1 d . . . . .
C1 C 0.17933(15) 0.18475(13) 0.50330(9) 0.0186(2) Uani 1 1 d . . . . .
C2 C 0.29081(15) 0.40976(13) 0.64716(8) 0.0164(2) Uani 1 1 d . . . . .
C3 C 0.40585(15) 0.27725(12) 0.64931(9) 0.0169(2) Uani 1 1 d . . . . .
C4 C 0.42969(16) 0.54881(13) 0.63769(9) 0.0196(2) Uani 1 1 d . . . . .
C5 C 0.59995(16) 0.49167(14) 0.62455(9) 0.0219(2) Uani 1 1 d . . . . .
H5 H 0.703(2) 0.556(2) 0.6130(13) 0.030(4) Uiso 1 1 d . . . . .
C6 C 0.58828(15) 0.34091(14) 0.62363(9) 0.0200(2) Uani 1 1 d . . . . .
C7 C 0.73029(17) 0.24191(16) 0.59561(11) 0.0266(3) Uani 1 1 d . . . . .
H7A H 0.818(3) 0.295(3) 0.5609(17) 0.051(5) Uiso 1 1 d . . . . .
H7B H 0.672(2) 0.136(2) 0.5473(14) 0.036(4) Uiso 1 1 d . . . . .
H7C H 0.800(2) 0.234(2) 0.6591(15) 0.036(4) Uiso 1 1 d . . . . .
C8 C 0.41539(15) 0.22380(13) 0.74724(9) 0.0173(2) Uani 1 1 d . . . . .
C9 C 0.21853(15) 0.20422(13) 0.77032(9) 0.0180(2) Uani 1 1 d . . . . .
H9A H 0.140(2) 0.1226(18) 0.7108(12) 0.020(3) Uiso 1 1 d . . . . .
H9B H 0.209(2) 0.171(2) 0.8318(13) 0.026(4) Uiso 1 1 d . . . . .
C10 C 0.14937(14) 0.35594(13) 0.79037(8) 0.0161(2) Uani 1 1 d . . . . .
C11 C 0.02040(15) 0.55622(13) 0.84849(9) 0.0172(2) Uani 1 1 d . . . . .
C12 C -0.07578(16) 0.66415(14) 0.90652(9) 0.0200(2) Uani 1 1 d . . . . .
H12 H -0.120(2) 0.6515(19) 0.9676(13) 0.024(4) Uiso 1 1 d . . . . .
C13 C -0.10037(16) 0.79433(14) 0.87578(10) 0.0217(2) Uani 1 1 d . . . . .
H13 H -0.168(2) 0.874(2) 0.9161(13) 0.030(4) Uiso 1 1 d . . . . .
C14 C -0.03244(16) 0.81478(14) 0.78850(9) 0.0208(2) Uani 1 1 d . . . . .
H14 H -0.056(2) 0.907(2) 0.7668(13) 0.031(4) Uiso 1 1 d . . . . .
C15 C 0.06780(15) 0.71039(13) 0.73133(9) 0.0192(2) Uani 1 1 d . . . . .
H15 H 0.113(2) 0.7237(19) 0.6706(13) 0.023(4) Uiso 1 1 d . . . . .
C16 C 0.09665(14) 0.58184(13) 0.76466(8) 0.0163(2) Uani 1 1 d . . . . .
C17 C 0.47871(16) 0.06189(13) 0.72745(9) 0.0213(2) Uani 1 1 d . . . . .
H17A H 0.387(2) -0.020(2) 0.6721(13) 0.027(4) Uiso 1 1 d . . . . .
H17B H 0.597(2) 0.0633(19) 0.7012(12) 0.024(4) Uiso 1 1 d . . . . .
C18 C 0.50559(17) 0.01587(14) 0.82668(10) 0.0241(3) Uani 1 1 d . . . . .
H18A H 0.384(2) -0.0062(19) 0.8484(12) 0.025(4) Uiso 1 1 d . . . . .
H18B H 0.555(2) -0.086(2) 0.8080(13) 0.031(4) Uiso 1 1 d . . . . .
C19 C 0.63700(18) 0.14628(15) 0.91546(10) 0.0258(3) Uani 1 1 d . . . . .
H19A H 0.651(2) 0.119(2) 0.9813(14) 0.034(4) Uiso 1 1 d . . . . .
H19B H 0.762(2) 0.159(2) 0.8957(13) 0.027(4) Uiso 1 1 d . . . . .
C20 C 0.57244(17) 0.30581(14) 0.93740(9) 0.0229(3) Uani 1 1 d . . . . .
H20A H 0.665(2) 0.390(2) 0.9927(13) 0.029(4) Uiso 1 1 d . . . . .
H20B H 0.455(2) 0.302(2) 0.9672(13) 0.029(4) Uiso 1 1 d . . . . .
C21 C 0.54835(15) 0.35239(13) 0.83849(9) 0.0190(2) Uani 1 1 d . . . . .
H21A H 0.669(2) 0.3655(18) 0.8164(12) 0.020(3) Uiso 1 1 d . . . . .
H21B H 0.506(2) 0.454(2) 0.8535(12) 0.024(4) Uiso 1 1 d . . . . .

loop_
_atom_site_aniso_label
_atom_site_aniso_U_11
_atom_site_aniso_U_22
_atom_site_aniso_U_33
_atom_site_aniso_U_23
_atom_site_aniso_U_13
_atom_site_aniso_U_12
O1 0.0207(4) 0.0137(4) 0.0191(4) 0.0018(3) -0.0025(3) 0.0020(3)
O2 0.0211(4) 0.0156(4) 0.0178(4) 0.0049(3) 0.0006(3) 0.0034(3)
O3 0.0280(4) 0.0202(4) 0.0203(4) 0.0042(3) -0.0040(3) -0.0001(3)
O4 0.0335(5) 0.0158(4) 0.0396(5) 0.0110(4) 0.0165(4) 0.0059(3)
N1 0.0178(4) 0.0167(4) 0.0193(5) 0.0066(4) 0.0009(3) 0.0023(3)
N2 0.0170(4) 0.0135(4) 0.0186(4) 0.0062(3) 0.0032(3) 0.0032(3)
C1 0.0195(5) 0.0167(5) 0.0191(5) 0.0064(4) 0.0021(4) 0.0019(4)
C2 0.0171(5) 0.0140(5) 0.0172(5) 0.0044(4) 0.0017(4) 0.0020(4)
C3 0.0163(5) 0.0121(5) 0.0182(5) 0.0008(4) 0.0003(4) 0.0010(4)
C4 0.0231(6) 0.0149(5) 0.0186(5) 0.0034(4) 0.0051(4) -0.0001(4)
C5 0.0192(6) 0.0206(6) 0.0229(6) 0.0049(4) 0.0034(4) -0.0011(4)
C6 0.0175(5) 0.0214(6) 0.0180(5) 0.0032(4) 0.0012(4) 0.0023(4)
C7 0.0206(6) 0.0273(6) 0.0310(7) 0.0066(5) 0.0059(5) 0.0074(5)
C8 0.0171(5) 0.0132(5) 0.0194(5) 0.0038(4) -0.0008(4) 0.0026(4)
C9 0.0180(5) 0.0140(5) 0.0212(5) 0.0064(4) 0.0000(4) 0.0011(4)
C10 0.0148(5) 0.0147(5) 0.0179(5) 0.0063(4) -0.0005(4) -0.0001(4)
C11 0.0155(5) 0.0164(5) 0.0183(5) 0.0053(4) -0.0003(4) 0.0017(4)
C12 0.0197(5) 0.0218(6) 0.0179(5) 0.0056(4) 0.0034(4) 0.0041(4)
C13 0.0206(5) 0.0192(5) 0.0233(6) 0.0039(4) 0.0024(4) 0.0057(4)
C14 0.0207(5) 0.0162(5) 0.0255(6) 0.0074(4) 0.0019(4) 0.0043(4)
C15 0.0194(5) 0.0170(5) 0.0218(6) 0.0079(4) 0.0025(4) 0.0031(4)
C16 0.0151(5) 0.0141(5) 0.0180(5) 0.0037(4) 0.0009(4) 0.0026(4)
C17 0.0230(6) 0.0148(5) 0.0232(6) 0.0035(4) -0.0016(4) 0.0051(4)
C18 0.0268(6) 0.0168(5) 0.0270(6) 0.0070(5) -0.0031(5) 0.0058(4)
C19 0.0273(6) 0.0224(6) 0.0255(6) 0.0078(5) -0.0054(5) 0.0055(5)
C20 0.0247(6) 0.0195(6) 0.0205(6) 0.0038(4) -0.0033(4) 0.0029(4)
C21 0.0175(5) 0.0145(5) 0.0210(5) 0.0026(4) -0.0012(4) 0.0011(4)

loop_
_atom_type_symbol
_atom_type_description
_atom_type_scat_dispersion_real
_atom_type_scat_dispersion_imag
_atom_type_scat_source
C C 0.0181 0.0091 'International Tables Vol C Tables 4.2.6.8 and 6.1.1.4'
H H 0.0000 0.0000 'International Tables Vol C Tables 4.2.6.8 and 6.1.1.4'
N N 0.0311 0.0180 'International Tables Vol C Tables 4.2.6.8 and 6.1.1.4'
O O 0.0492 0.0322 'International Tables Vol C Tables 4.2.6.8 and 6.1.1.4'

loop_
_exptl_crystal_face_index_h
_exptl_crystal_face_index_k
_exptl_crystal_face_index_l
_exptl_crystal_face_perp_dist
2 1 0 0.1173
0 2 7 0.0466
0 -2 -7 0.0466
0 0 8 0.0410
0 -3 9 0.0503
4 -2 2 0.1190
0 -6 4 0.0684
0 -4 -5 0.0500
5 -2 -2 0.1209
-5 3 2 0.1541
4 0 -4 0.1122
-4 0 4 0.1423
0 1 -9 0.0369
0 6 -2 0.0783
4 0 2 0.1129
-4 0 -2 0.1424
-4 -2 0 0.1453

loop_
_geom_angle_atom_site_label_1
_geom_angle_atom_site_label_2
_geom_angle_atom_site_label_3
_geom_angle
_geom_angle_site_symmetry_1
_geom_angle_site_symmetry_3
_geom_angle_publ_flag
C1 O1 C3 111.11(8) . . ?
C1 O2 C2 110.56(8) . . ?
C10 N1 C11 104.96(9) . . ?
C10 N2 C2 122.25(9) . . ?
C10 N2 C16 105.91(9) . . ?
C16 N2 C2 131.79(9) . . ?
O1 C1 O2 111.33(9) . . ?
O3 C1 O1 124.80(10) . . ?
O3 C1 O2 123.87(11) . . ?
O2 C2 C3 103.05(8) . . ?
O2 C2 C4 106.62(9) . . ?
N2 C2 O2 110.02(9) . . ?
N2 C2 C3 115.61(9) . . ?
N2 C2 C4 115.74(9) . . ?
C4 C2 C3 104.69(9) . . ?
O1 C3 C2 102.84(8) . . ?
O1 C3 C6 108.54(9) . . ?
O1 C3 C8 107.99(8) . . ?
C6 C3 C2 103.11(9) . . ?
C6 C3 C8 116.54(9) . . ?
C8 C3 C2 116.76(9) . . ?
O4 C4 C2 124.97(11) . . ?
O4 C4 C5 127.97(11) . . ?
C5 C4 C2 106.73(9) . . ?
C4 C5 H5 120.8(10) . . ?
C6 C5 C4 112.55(10) . . ?
C6 C5 H5 126.5(10) . . ?
C5 C6 C3 111.99(10) . . ?
C5 C6 C7 124.87(11) . . ?
C7 C6 C3 123.06(10) . . ?
C6 C7 H7A 108.9(12) . . ?
C6 C7 H7B 109.8(11) . . ?
C6 C7 H7C 110.1(11) . . ?
H7A C7 H7B 109.2(16) . . ?
H7A C7 H7C 108.1(16) . . ?
H7B C7 H7C 110.7(15) . . ?
C9 C8 C3 105.85(9) . . ?
C9 C8 C17 108.51(9) . . ?
C9 C8 C21 111.63(9) . . ?
C17 C8 C3 111.96(9) . . ?
C21 C8 C3 109.17(9) . . ?
C21 C8 C17 109.70(9) . . ?
C8 C9 H9A 108.6(9) . . ?
C8 C9 H9B 112.6(9) . . ?
H9A C9 H9B 107.6(13) . . ?
C10 C9 C8 111.28(9) . . ?
C10 C9 H9A 109.8(9) . . ?
C10 C9 H9B 106.9(10) . . ?
N1 C10 N2 113.78(10) . . ?
N1 C10 C9 126.50(10) . . ?
N2 C10 C9 119.72(10) . . ?
N1 C11 C16 111.00(10) . . ?
C12 C11 N1 127.64(10) . . ?
C12 C11 C16 121.36(10) . . ?
C11 C12 H12 121.6(10) . . ?
C13 C12 C11 117.64(11) . . ?
C13 C12 H12 120.7(10) . . ?
C12 C13 H13 119.6(10) . . ?
C12 C13 C14 120.74(11) . . ?
C14 C13 H13 119.7(10) . . ?
C13 C14 H14 119.1(10) . . ?
C15 C14 C13 122.33(11) . . ?
C15 C14 H14 118.6(10) . . ?
C14 C15 H15 122.2(9) . . ?
C14 C15 C16 116.58(11) . . ?
C16 C15 H15 121.2(9) . . ?
C11 C16 N2 104.24(9) . . ?
C15 C16 N2 134.49(10) . . ?
C15 C16 C11 121.20(10) . . ?
C8 C17 H17A 108.3(10) . . ?
C8 C17 H17B 111.7(9) . . ?
H17A C17 H17B 106.7(13) . . ?
C18 C17 C8 112.18(10) . . ?
C18 C17 H17A 110.8(10) . . ?
C18 C17 H17B 107.0(9) . . ?
C17 C18 H18A 109.4(9) . . ?
C17 C18 H18B 106.8(10) . . ?
H18A C18 H18B 107.9(13) . . ?
C19 C18 C17 111.70(10) . . ?
C19 C18 H18A 110.1(9) . . ?
C19 C18 H18B 110.8(10) . . ?
C18 C19 H19A 112.0(10) . . ?
C18 C19 H19B 109.3(9) . . ?
C18 C19 C20 111.11(10) . . ?
H19A C19 H19B 106.8(14) . . ?
C20 C19 H19A 108.8(10) . . ?
C20 C19 H19B 108.6(10) . . ?
C19 C20 H20A 109.3(10) . . ?
C19 C20 H20B 110.7(10) . . ?
C19 C20 C21 110.68(10) . . ?
H20A C20 H20B 105.5(13) . . ?
C21 C20 H20A 109.5(10) . . ?
C21 C20 H20B 111.0(10) . . ?
C8 C21 H21A 107.5(9) . . ?
C8 C21 H21B 110.1(9) . . ?
C20 C21 C8 112.65(9) . . ?
C20 C21 H21A 108.1(9) . . ?
C20 C21 H21B 109.8(9) . . ?
H21A C21 H21B 108.6(13) . . ?

loop_
_geom_bond_atom_site_label_1
_geom_bond_atom_site_label_2
_geom_bond_distance
_geom_bond_site_symmetry_2
_geom_bond_publ_flag
O1 C1 1.3449(14) . ?
O1 C3 1.4559(13) . ?
O2 C1 1.3602(14) . ?
O2 C2 1.4533(13) . ?
O3 C1 1.1887(14) . ?
O4 C4 1.2091(15) . ?
N1 C10 1.2990(15) . ?
N1 C11 1.4000(14) . ?
N2 C2 1.4305(14) . ?
N2 C10 1.3921(14) . ?
N2 C16 1.4134(14) . ?
C2 C3 1.5678(15) . ?
C2 C4 1.5554(15) . ?
C3 C6 1.5262(15) . ?
C3 C8 1.5514(15) . ?
C4 C5 1.4489(17) . ?
C5 H5 0.955(18) . ?
C5 C6 1.3392(17) . ?
C6 C7 1.4893(16) . ?
C7 H7A 1.01(2) . ?
C7 H7B 0.982(19) . ?
C7 H7C 0.987(19) . ?
C8 C9 1.5398(15) . ?
C8 C17 1.5464(15) . ?
C8 C21 1.5432(15) . ?
C9 H9A 0.972(15) . ?
C9 H9B 0.983(17) . ?
C9 C10 1.4829(15) . ?
C11 C12 1.3950(16) . ?
C11 C16 1.4036(15) . ?
C12 H12 0.965(17) . ?
C12 C13 1.3845(16) . ?
C13 H13 0.999(17) . ?
C13 C14 1.4023(17) . ?
C14 H14 0.991(18) . ?
C14 C15 1.3924(16) . ?
C15 H15 0.965(16) . ?
C15 C16 1.3973(15) . ?
C17 H17A 0.993(17) . ?
C17 H17B 0.994(16) . ?
C17 C18 1.5338(17) . ?
C18 H18A 1.005(16) . ?
C18 H18B 1.005(18) . ?
C18 C19 1.5282(17) . ?
C19 H19A 1.001(19) . ?
C19 H19B 1.005(17) . ?
C19 C20 1.5290(17) . ?
C20 H20A 0.999(18) . ?
C20 H20B 1.013(17) . ?
C20 C21 1.5313(16) . ?
C21 H21A 0.990(16) . ?
C21 H21B 0.980(17) . ?

loop_
_geom_torsion_atom_site_label_1
_geom_torsion_atom_site_label_2
_geom_torsion_atom_site_label_3
_geom_torsion_atom_site_label_4
_geom_torsion
_geom_torsion_site_symmetry_1
_geom_torsion_site_symmetry_2
_geom_torsion_site_symmetry_3
_geom_torsion_site_symmetry_4
_geom_torsion_publ_flag
O1 C3 C6 C5 118.29(11) . . . . ?
O1 C3 C6 C7 -58.71(14) . . . . ?
O1 C3 C8 C9 -70.81(10) . . . . ?
O1 C3 C8 C17 47.24(11) . . . . ?
O1 C3 C8 C21 168.91(8) . . . . ?
O2 C2 C3 O1 -10.14(10) . . . . ?
O2 C2 C3 C6 102.69(9) . . . . ?
O2 C2 C3 C8 -128.16(9) . . . . ?
O2 C2 C4 O4 70.59(14) . . . . ?
O2 C2 C4 C5 -103.27(10) . . . . ?
O4 C4 C5 C6 -173.16(12) . . . . ?
N1 C11 C12 C13 -176.96(11) . . . . ?
N1 C11 C16 N2 -2.39(12) . . . . ?
N1 C11 C16 C15 175.01(10) . . . . ?
N2 C2 C3 O1 109.92(10) . . . . ?
N2 C2 C3 C6 -137.26(9) . . . . ?
N2 C2 C3 C8 -8.10(13) . . . . ?
N2 C2 C4 O4 -52.14(16) . . . . ?
N2 C2 C4 C5 134.01(10) . . . . ?
C1 O1 C3 C2 8.00(11) . . . . ?
C1 O1 C3 C6 -100.78(10) . . . . ?
C1 O1 C3 C8 132.03(9) . . . . ?
C1 O2 C2 N2 -114.35(10) . . . . ?
C1 O2 C2 C3 9.47(11) . . . . ?
C1 O2 C2 C4 119.40(9) . . . . ?
C2 O2 C1 O1 -4.98(12) . . . . ?
C2 O2 C1 O3 174.95(11) . . . . ?
C2 N2 C10 N1 179.34(9) . . . . ?
C2 N2 C10 C9 -0.11(15) . . . . ?
C2 N2 C16 C11 -179.57(11) . . . . ?
C2 N2 C16 C15 3.5(2) . . . . ?
C2 C3 C6 C5 9.69(13) . . . . ?
C2 C3 C6 C7 -167.30(11) . . . . ?
C2 C3 C8 C9 44.38(12) . . . . ?
C2 C3 C8 C17 162.43(9) . . . . ?
C2 C3 C8 C21 -75.91(11) . . . . ?
C2 C4 C5 C6 0.45(14) . . . . ?
C3 O1 C1 O2 -2.43(12) . . . . ?
C3 O1 C1 O3 177.65(11) . . . . ?
C3 C2 C4 O4 179.36(11) . . . . ?
C3 C2 C4 C5 5.51(12) . . . . ?
C3 C8 C9 C10 -59.82(11) . . . . ?
C3 C8 C17 C18 174.69(9) . . . . ?
C3 C8 C21 C20 -177.52(9) . . . . ?
C4 C2 C3 O1 -121.50(9) . . . . ?
C4 C2 C3 C6 -8.68(11) . . . . ?
C4 C2 C3 C8 120.48(10) . . . . ?
C4 C5 C6 C3 -6.65(15) . . . . ?
C4 C5 C6 C7 170.29(11) . . . . ?
C6 C3 C8 C9 166.79(9) . . . . ?
C6 C3 C8 C17 -75.16(12) . . . . ?
C6 C3 C8 C21 46.50(12) . . . . ?
C8 C3 C6 C5 -119.60(11) . . . . ?
C8 C3 C6 C7 63.41(14) . . . . ?
C8 C9 C10 N1 -138.33(11) . . . . ?
C8 C9 C10 N2 41.04(13) . . . . ?
C8 C17 C18 C19 -54.87(13) . . . . ?
C9 C8 C17 C18 -68.86(12) . . . . ?
C9 C8 C21 C20 65.81(12) . . . . ?
C10 N1 C11 C12 -179.65(11) . . . . ?
C10 N1 C11 C16 0.65(12) . . . . ?
C10 N2 C2 O2 99.63(11) . . . . ?
C10 N2 C2 C3 -16.54(14) . . . . ?
C10 N2 C2 C4 -139.45(10) . . . . ?
C10 N2 C16 C11 3.08(11) . . . . ?
C10 N2 C16 C15 -173.80(12) . . . . ?
C11 N1 C10 N2 1.48(12) . . . . ?
C11 N1 C10 C9 -179.12(10) . . . . ?
C11 C12 C13 C14 0.78(17) . . . . ?
C12 C11 C16 N2 177.89(10) . . . . ?
C12 C11 C16 C15 -4.72(17) . . . . ?
C12 C13 C14 C15 -2.48(18) . . . . ?
C13 C14 C15 C16 0.57(17) . . . . ?
C14 C15 C16 N2 179.41(11) . . . . ?
C14 C15 C16 C11 2.95(16) . . . . ?
C16 N2 C2 O2 -77.35(13) . . . . ?
C16 N2 C2 C3 166.48(10) . . . . ?
C16 N2 C2 C4 43.57(16) . . . . ?
C16 N2 C10 N1 -3.00(12) . . . . ?
C16 N2 C10 C9 177.55(9) . . . . ?
C16 C11 C12 C13 2.72(17) . . . . ?
C17 C8 C9 C10 179.86(9) . . . . ?
C17 C8 C21 C20 -54.50(13) . . . . ?
C17 C18 C19 C20 55.64(14) . . . . ?
C18 C19 C20 C21 -55.95(14) . . . . ?
C19 C20 C21 C8 56.37(13) . . . . ?
C21 C8 C9 C10 58.85(12) . . . . ?
C21 C8 C17 C18 53.33(13) . . . . ?

loop_
_exptl_oxdiff_crystal_face_indexfrac_h
_exptl_oxdiff_crystal_face_indexfrac_k
_exptl_oxdiff_crystal_face_indexfrac_l
_exptl_oxdiff_crystal_face_x
_exptl_oxdiff_crystal_face_y
_exptl_oxdiff_crystal_face_z
2.0015 0.9997 -0.0027 -0.1260 0.1878 0.4357
0.0009 2.0035 6.9946 -0.9995 -0.0466 0.2071
-0.0020 -2.0054 -6.9919 0.9994 0.0462 -0.2073
0.0052 -0.0023 7.9790 -0.8630 -0.3664 0.1995
0.0009 -2.9979 9.0003 -0.6106 -0.8236 0.1747
4.0024 -2.0001 2.0076 0.0146 -0.2646 0.8556
-0.0038 -5.9910 3.9864 0.2944 -1.0035 -0.0002
-0.0006 -4.0034 -4.9931 1.0251 -0.3191 -0.1901
4.9933 -2.0008 -1.9994 0.4456 -0.0557 0.9635
-4.9990 3.0030 2.0161 -0.5688 0.1920 -0.9478
4.0037 -0.0144 -3.9924 0.4232 0.2828 0.7393
-4.0034 0.0063 3.9862 -0.4216 -0.2836 -0.7395
0.0085 0.9885 -9.0021 0.8542 0.5487 -0.2058
-0.0029 6.0039 -2.0021 -0.5106 0.9141 0.0484
4.0038 0.0017 1.9737 -0.2242 0.0112 0.8879
-4.0006 -0.0053 -1.9933 0.2268 -0.0107 -0.8878
-4.0047 -1.9967 -0.0105 0.2535 -0.3745 -0.8721
